data_2105327
loop_
_publ_author_name
'Gholivand, Khodayar'
'Valmoozi, Ali A. Ebrahimi'
'Mahzouni, Hamid R.'

_publ_section_title
;
 Structural and electronic aspects of hydrogen bonding in two polymorphs
 of
 butylene-<i>N</i>,<i>N</i>'-bis(<i>O</i>,<i>O</i>'-diarylphosphoramidate)
;
_journal_coeditor_code PS5019
_journal_issue 1
_journal_name_full 'Acta Crystallographica Section B'
_journal_page_first 55
_journal_page_last 61
_journal_paper_doi 10.1107/S0108768112048331
_journal_volume 69
_journal_year 2013
_chemical_formula_moiety 'C28 H30 N2 O6 P2'
_chemical_formula_sum 'C28 H30 N2 O6 P2'
_chemical_formula_weight 552.48
_chemical_name_systematic
;
 ?
;
_space_group_IT_number 14
_symmetry_cell_setting monoclinic
_symmetry_space_group_name_Hall '-P 2yn'
_symmetry_space_group_name_H-M 'P 1 21/n 1'
_atom_sites_solution_hydrogens mixed
_atom_sites_solution_primary direct
_atom_sites_solution_secondary difmap
_audit_creation_method SHELXL-97
_cell_angle_alpha 90.00
_cell_angle_beta 113.659(2)
_cell_angle_gamma 90.00
_cell_formula_units_Z 2
_cell_length_a 9.6437(9)
_cell_length_b 14.3801(13)
_cell_length_c 10.3503(9)
_cell_measurement_reflns_used 2568
_cell_measurement_temperature 120(2)
_cell_measurement_theta_max 30
_cell_measurement_theta_min 3
_cell_volume 1314.7(2)
_computing_cell_refinement 'SAINTPlus (Bruker, 1998a)'
_computing_data_collection 'SMART (Bruker, 1998b)'
_computing_data_reduction 'SAINTPlus (Bruker, 1998a)'
_computing_molecular_graphics 'SHELXTL ver. 5.1 (Sheldrick, 1998b)'
_computing_publication_material 'SHELXTL ver. 5.1 (Sheldrick, 1998b)'
_computing_structure_refinement 'SHELXTL ver. 5.1 (Sheldrick, 1998b)'
_computing_structure_solution 'SHELXTL ver. 5.1 (Sheldrick, 1998b)'
_diffrn_ambient_temperature 120(2)
_diffrn_measured_fraction_theta_full 0.993
_diffrn_measured_fraction_theta_max 0.993
_diffrn_measurement_device_type 'Bruker SMART 1000 CCD area detector'
_diffrn_measurement_method 'phi and omega scans'
_diffrn_radiation_monochromator graphite
_diffrn_radiation_source 'fine-focus sealed tube'
_diffrn_radiation_type MoK\a
_diffrn_radiation_wavelength 0.71073
_diffrn_reflns_av_R_equivalents 0.0316
_diffrn_reflns_av_sigmaI/netI 0.0359
_diffrn_reflns_limit_h_max 13
_diffrn_reflns_limit_h_min -13
_diffrn_reflns_limit_k_max 19
_diffrn_reflns_limit_k_min -19
_diffrn_reflns_limit_l_max 14
_diffrn_reflns_limit_l_min -14
_diffrn_reflns_number 10920
_diffrn_reflns_theta_full 29.00
_diffrn_reflns_theta_max 29.00
_diffrn_reflns_theta_min 2.44
_exptl_absorpt_coefficient_mu 0.212
_exptl_absorpt_correction_T_max 0.931
_exptl_absorpt_correction_T_min 0.924
_exptl_absorpt_correction_type multi-scan
_exptl_absorpt_process_details 'SADABS (Sheldrick, 1998a)'
_exptl_crystal_colour colorless
_exptl_crystal_density_diffrn 1.396
_exptl_crystal_density_method 'not measured'
_exptl_crystal_description prism
_exptl_crystal_F_000 580
_exptl_crystal_size_max 0.35
_exptl_crystal_size_mid 0.30
_exptl_crystal_size_min 0.30
_refine_diff_density_max 0.396
_refine_diff_density_min -0.431
_refine_ls_extinction_method none
_refine_ls_goodness_of_fit_ref 1.006
_refine_ls_hydrogen_treatment constr
_refine_ls_matrix_type full
_refine_ls_number_parameters 172
_refine_ls_number_reflns 3473
_refine_ls_number_restraints 0
_refine_ls_restrained_S_all 1.006
_refine_ls_R_factor_all 0.0641
_refine_ls_R_factor_gt 0.0474
_refine_ls_shift/su_max 0.001
_refine_ls_shift/su_mean 0.000
_refine_ls_structure_factor_coef Fsqd
_refine_ls_weighting_details 'calc w=1/[\s^2^(Fo^2^)+(0.0548P)^2^+0.8800P] where P=(Fo^2^+2Fc^2^)/3'
_refine_ls_weighting_scheme calc
_refine_ls_wR_factor_gt 0.1111
_refine_ls_wR_factor_ref 0.1205
_reflns_number_gt 2580
_reflns_number_total 3473
_reflns_threshold_expression I>2\s(I)
_cod_data_source_file ps5019.cif
_cod_data_source_block 72phcu-prism
_cod_depositor_comments
;
The following automatic conversions were performed:

'_symmetry_cell_setting' value 'Monoclinic' changed to 'monoclinic'
according to /home/saulius/struct/CIF-dictionaries/cif_core.dic
dictionary named 'cif_core.dic' version 2.4.2 from 2011-04-26.

Automatic conversion script
Id: cif_fix_values 1891 2012-01-12 08:04:46Z andrius 
;
_cod_original_sg_symbol_H-M 'P 21/n'
_cod_database_code 2105327
_cod_database_fobs_code 2105327

loop_
_symmetry_equiv_pos_as_xyz
'x, y, z'
'-x+1/2, y+1/2, -z+1/2'
'-x, -y, -z'
'x-1/2, -y-1/2, z-1/2'

loop_
_atom_site_type_symbol
_atom_site_label
_atom_site_fract_x
_atom_site_fract_y
_atom_site_fract_z
_atom_site_U_iso_or_equiv
_atom_site_adp_type
_atom_site_calc_flag
_atom_site_refinement_flags
_atom_site_occupancy
_atom_site_symmetry_multiplicity
P P1 0.52065(5) 0.92701(3) 0.81441(5) 0.01914(13) Uani d . 1 1
O O1 0.38529(14) 0.93875(8) 0.84432(13) 0.0229(3) Uani d . 1 1
O O2 0.52895(14) 0.83814(8) 0.72675(13) 0.0231(3) Uani d . 1 1
O O3 0.53081(15) 0.99897(9) 0.70059(13) 0.0244(3) Uani d . 1 1
N N1 0.67619(16) 0.92751(10) 0.95473(16) 0.0201(3) Uani d . 1 1
H H1N 0.6763 0.9553 1.0335 0.024 Uiso d R 1 1
C C1 0.5370(2) 0.74795(12) 0.78237(18) 0.0218(4) Uani d . 1 1
C C2 0.4057(2) 0.70493(14) 0.7737(2) 0.0293(4) Uani d . 1 1
H H2A 0.3117 0.7370 0.7359 0.035 Uiso calc R 1 1
C C3 0.4130(2) 0.61406(14) 0.8210(2) 0.0329(5) Uani d . 1 1
H H3A 0.3234 0.5835 0.8154 0.040 Uiso calc R 1 1
C C4 0.5503(3) 0.56777(14) 0.8763(2) 0.0328(5) Uani d . 1 1
H H4A 0.5550 0.5057 0.9092 0.039 Uiso calc R 1 1
C C5 0.6804(2) 0.61178(13) 0.8835(2) 0.0322(4) Uani d . 1 1
H H5A 0.7743 0.5796 0.9211 0.039 Uiso calc R 1 1
C C6 0.6752(2) 0.70289(13) 0.8363(2) 0.0272(4) Uani d . 1 1
H H6A 0.7645 0.7334 0.8410 0.033 Uiso calc R 1 1
C C7 0.4966(2) 1.09314(12) 0.70346(19) 0.0220(4) Uani d . 1 1
C C8 0.4287(2) 1.13668(13) 0.5740(2) 0.0266(4) Uani d . 1 1
H H8A 0.4057 1.1029 0.4890 0.032 Uiso calc R 1 1
C C9 0.3947(2) 1.23095(14) 0.5708(2) 0.0311(4) Uani d . 1 1
H H9A 0.3490 1.2619 0.4827 0.037 Uiso calc R 1 1
C C10 0.4265(2) 1.27997(13) 0.6941(2) 0.0315(4) Uani d . 1 1
H H10A 0.4004 1.3439 0.6908 0.038 Uiso calc R 1 1
C C11 0.4968(2) 1.23525(13) 0.8227(2) 0.0273(4) Uani d . 1 1
H H11A 0.5206 1.2692 0.9077 0.033 Uiso calc R 1 1
C C12 0.5329(2) 1.14138(13) 0.82859(19) 0.0244(4) Uani d . 1 1
H H12A 0.5814 1.1108 0.9168 0.029 Uiso calc R 1 1
C C13 0.82656(19) 0.91889(12) 0.95086(19) 0.0216(4) Uani d . 1 1
H H13A 0.8138 0.9034 0.8535 0.026 Uiso calc R 1 1
H H13B 0.8817 0.8669 1.0129 0.026 Uiso calc R 1 1
C C14 0.92056(19) 1.00647(12) 0.99734(19) 0.0225(4) Uani d . 1 1
H H14A 0.9275 1.0247 1.0920 0.027 Uiso calc R 1 1
H H14B 0.8695 1.0575 0.9311 0.027 Uiso calc R 1 1

loop_
_atom_site_aniso_label
_atom_site_aniso_U_11
_atom_site_aniso_U_22
_atom_site_aniso_U_33
_atom_site_aniso_U_12
_atom_site_aniso_U_13
_atom_site_aniso_U_23
P1 0.0211(2) 0.0194(2) 0.0182(2) 0.00061(16) 0.00912(18) -0.00038(16)
O1 0.0213(6) 0.0262(6) 0.0223(6) 0.0007(5) 0.0097(5) -0.0014(5)
O2 0.0283(7) 0.0204(6) 0.0219(6) 0.0010(5) 0.0113(5) -0.0024(5)
O3 0.0340(7) 0.0217(6) 0.0215(6) 0.0028(5) 0.0153(6) 0.0031(5)
N1 0.0194(7) 0.0228(7) 0.0196(7) -0.0002(5) 0.0093(6) -0.0026(6)
C1 0.0273(9) 0.0201(8) 0.0212(8) -0.0024(7) 0.0129(7) -0.0038(7)
C2 0.0244(9) 0.0350(10) 0.0291(10) -0.0035(8) 0.0114(8) -0.0047(8)
C3 0.0362(11) 0.0332(10) 0.0374(11) -0.0122(8) 0.0231(10) -0.0055(9)
C4 0.0493(12) 0.0236(9) 0.0353(11) -0.0056(8) 0.0272(10) -0.0007(8)
C5 0.0338(11) 0.0233(9) 0.0432(12) 0.0042(8) 0.0194(10) 0.0013(8)
C6 0.0252(9) 0.0228(9) 0.0365(11) -0.0014(7) 0.0154(8) -0.0010(8)
C7 0.0224(9) 0.0211(8) 0.0258(9) 0.0005(6) 0.0132(8) 0.0024(7)
C8 0.0260(9) 0.0303(9) 0.0244(9) -0.0008(7) 0.0112(8) 0.0046(7)
C9 0.0301(10) 0.0321(10) 0.0327(10) 0.0026(8) 0.0143(9) 0.0136(8)
C10 0.0352(11) 0.0225(9) 0.0434(12) 0.0034(8) 0.0227(10) 0.0081(8)
C11 0.0298(10) 0.0241(9) 0.0287(10) -0.0026(7) 0.0125(8) -0.0002(7)
C12 0.0255(9) 0.0241(9) 0.0244(9) 0.0000(7) 0.0109(8) 0.0032(7)
C13 0.0203(8) 0.0214(8) 0.0251(9) -0.0004(6) 0.0111(7) -0.0024(7)
C14 0.0222(9) 0.0198(8) 0.0264(9) -0.0003(7) 0.0108(7) -0.0033(7)

loop_
_atom_type_symbol
_atom_type_description
_atom_type_scat_dispersion_real
_atom_type_scat_dispersion_imag
_atom_type_scat_source
C C 0.0033 0.0016 'International Tables Vol C Tables 4.2.6.8 and 6.1.1.4'
H H 0.0000 0.0000 'International Tables Vol C Tables 4.2.6.8 and 6.1.1.4'
N N 0.0061 0.0033 'International Tables Vol C Tables 4.2.6.8 and 6.1.1.4'
O O 0.0106 0.0060 'International Tables Vol C Tables 4.2.6.8 and 6.1.1.4'
P P 0.1023 0.0942 'International Tables Vol C Tables 4.2.6.8 and 6.1.1.4'

loop_
_geom_angle_atom_site_label_1
_geom_angle_atom_site_label_2
_geom_angle_atom_site_label_3
_geom_angle_site_symmetry_1
_geom_angle_site_symmetry_3
_geom_angle
O1 P1 O2 . . 117.79(7)
O1 P1 O3 . . 113.79(7)
O2 P1 O3 . . 93.89(7)
O1 P1 N1 . . 113.17(8)
O2 P1 N1 . . 106.00(7)
O3 P1 N1 . . 110.48(8)
C1 O2 P1 . . 120.98(11)
C7 O3 P1 . . 121.77(11)
C13 N1 P1 . . 122.99(12)
C13 N1 H1N . . 114.6
P1 N1 H1N . . 118.4
C2 C1 C6 . . 121.83(17)
C2 C1 O2 . . 119.21(16)
C6 C1 O2 . . 118.85(15)
C1 C2 C3 . . 118.96(18)
C1 C2 H2A . . 120.5
C3 C2 H2A . . 120.5
C4 C3 C2 . . 120.23(18)
C4 C3 H3A . . 119.9
C2 C3 H3A . . 119.9
C5 C4 C3 . . 119.99(19)
C5 C4 H4A . . 120.0
C3 C4 H4A . . 120.0
C4 C5 C6 . . 120.58(19)
C4 C5 H5A . . 119.7
C6 C5 H5A . . 119.7
C1 C6 C5 . . 118.41(17)
C1 C6 H6A . . 120.8
C5 C6 H6A . . 120.8
C8 C7 C12 . . 121.53(17)
C8 C7 O3 . . 116.27(16)
C12 C7 O3 . . 122.17(16)
C7 C8 C9 . . 118.67(18)
C7 C8 H8A . . 120.7
C9 C8 H8A . . 120.7
C10 C9 C8 . . 120.83(18)
C10 C9 H9A . . 119.6
C8 C9 H9A . . 119.6
C9 C10 C11 . . 119.51(18)
C9 C10 H10A . . 120.2
C11 C10 H10A . . 120.2
C10 C11 C12 . . 120.68(18)
C10 C11 H11A . . 119.7
C12 C11 H11A . . 119.7
C7 C12 C11 . . 118.75(17)
C7 C12 H12A . . 120.6
C11 C12 H12A . . 120.6
N1 C13 C14 . . 113.10(14)
N1 C13 H13A . . 109.0
C14 C13 H13A . . 109.0
N1 C13 H13B . . 109.0
C14 C13 H13B . . 109.0
H13A C13 H13B . . 107.8
C13 C14 C14 . 3_777 112.07(17)
C13 C14 H14A . . 109.2
C14 C14 H14A 3_777 . 109.2
C13 C14 H14B . . 109.2
C14 C14 H14B 3_777 . 109.2
H14A C14 H14B . . 107.9

loop_
_geom_bond_atom_site_label_1
_geom_bond_atom_site_label_2
_geom_bond_site_symmetry_2
_geom_bond_distance
P1 O1 . 1.4672(13)
P1 O2 . 1.5878(12)
P1 O3 . 1.6002(13)
P1 N1 . 1.6158(15)
O2 C1 . 1.408(2)
O3 C7 . 1.397(2)
N1 C13 . 1.472(2)
N1 H1N . 0.9080
C1 C2 . 1.379(3)
C1 C6 . 1.383(3)
C2 C3 . 1.387(3)
C2 H2A . 0.9500
C3 C4 . 1.384(3)
C3 H3A . 0.9500
C4 C5 . 1.380(3)
C4 H4A . 0.9500
C5 C6 . 1.392(3)
C5 H5A . 0.9500
C6 H6A . 0.9500
C7 C8 . 1.382(2)
C7 C12 . 1.385(3)
C8 C9 . 1.392(3)
C8 H8A . 0.9500
C9 C10 . 1.380(3)
C9 H9A . 0.9500
C10 C11 . 1.386(3)
C10 H10A . 0.9500
C11 C12 . 1.389(3)
C11 H11A . 0.9500
C12 H12A . 0.9500
C13 C14 . 1.513(2)
C13 H13A . 0.9900
C13 H13B . 0.9900
C14 C14 3_777 1.522(3)
C14 H14A . 0.9900
C14 H14B . 0.9900

loop_
_geom_hbond_atom_site_label_D
_geom_hbond_atom_site_label_H
_geom_hbond_atom_site_label_A
_geom_hbond_site_symmetry_A
_geom_hbond_distance_DH
_geom_hbond_distance_HA
_geom_hbond_distance_DA
_geom_hbond_angle_DHA
N1 H1N O1 3_677 0.91 2.21 3.060(2) 156

loop_
_geom_torsion_atom_site_label_1
_geom_torsion_atom_site_label_2
_geom_torsion_atom_site_label_3
_geom_torsion_atom_site_label_4
_geom_torsion_site_symmetry_4
_geom_torsion
O1 P1 O2 C1 . -65.65(15)
O3 P1 O2 C1 . 174.82(13)
N1 P1 O2 C1 . 62.22(14)
O1 P1 O3 C7 . 43.33(15)
O2 P1 O3 C7 . 166.06(13)
N1 P1 O3 C7 . -85.26(14)
O1 P1 N1 C13 . -178.63(12)
O2 P1 N1 C13 . 50.80(14)
O3 P1 N1 C13 . -49.71(14)
P1 O2 C1 C2 . 81.68(19)
P1 O2 C1 C6 . -102.27(17)
C6 C1 C2 C3 . 0.3(3)
O2 C1 C2 C3 . 176.19(17)
C1 C2 C3 C4 . 0.2(3)
C2 C3 C4 C5 . -0.5(3)
C3 C4 C5 C6 . 0.3(3)
C2 C1 C6 C5 . -0.4(3)
O2 C1 C6 C5 . -176.34(17)
C4 C5 C6 C1 . 0.1(3)
P1 O3 C7 C8 . -145.45(14)
P1 O3 C7 C12 . 36.6(2)
C12 C7 C8 C9 . -0.8(3)
O3 C7 C8 C9 . -178.84(16)
C7 C8 C9 C10 . -0.7(3)
C8 C9 C10 C11 . 1.7(3)
C9 C10 C11 C12 . -1.2(3)
C8 C7 C12 C11 . 1.3(3)
O3 C7 C12 C11 . 179.20(16)
C10 C11 C12 C7 . -0.3(3)
P1 N1 C13 C14 . 112.68(15)
N1 C13 C14 C14 3_777 175.84(18)
